data_4107158
loop_
_publ_author_name
'Jiaye Li'
'Christian Schenk'
'Catharina Goedecke'
'Gernot Frenking'
'Cameron Jones'

_publ_section_title
;
 A Digermyne with a Ge-Ge Single Bond That Activates Dihydrogen in the
 Solid State
;
_journal_name_full 'Journal of the American Chemical Society'
_journal_page_first 18622
_journal_page_last 18625
_journal_paper_doi 10.1021/ja209215a
_journal_volume 133
_journal_year 2011
_chemical_formula_sum 'C80 H95 Ge2 K N2 O2 Si2'
_chemical_formula_weight 1357.04
_chemical_name_systematic
; 
 ? 
;
_space_group_IT_number 4
_symmetry_cell_setting monoclinic
_symmetry_space_group_name_Hall 'P 2yb'
_symmetry_space_group_name_H-M 'P 1 21 1'
_atom_sites_solution_hydrogens geom
_atom_sites_solution_primary direct
_atom_sites_solution_secondary difmap
_audit_creation_method SHELXL-97
_cell_angle_alpha 90.00
_cell_angle_beta 107.58(3)
_cell_angle_gamma 90.00
_cell_formula_units_Z 2
_cell_length_a 12.375(3)
_cell_length_b 21.468(4)
_cell_length_c 14.592(3)
_cell_measurement_temperature 173(2)
_cell_volume 3695.6(15)
_computing_structure_refinement 'SHELXL-97 (Sheldrick, 1997)'
_computing_structure_solution 'SHELXS-97 (Sheldrick, 1990)'
_diffrn_ambient_temperature 173(2)
_diffrn_measured_fraction_theta_full 0.996
_diffrn_measured_fraction_theta_max 0.996
_diffrn_measurement_device_type 'Oxford Gemini Ultra'
_diffrn_radiation_monochromator graphite
_diffrn_radiation_source 'Enhance (Mo) X-ray Source'
_diffrn_radiation_type MoK\a
_diffrn_radiation_wavelength 0.71073
_diffrn_reflns_av_R_equivalents 0.0000
_diffrn_reflns_av_sigmaI/netI 0.0603
_diffrn_reflns_limit_h_max 15
_diffrn_reflns_limit_h_min -15
_diffrn_reflns_limit_k_max 26
_diffrn_reflns_limit_k_min -26
_diffrn_reflns_limit_l_max 17
_diffrn_reflns_limit_l_min -17
_diffrn_reflns_number 13869
_diffrn_reflns_theta_full 26.02
_diffrn_reflns_theta_max 26.02
_diffrn_reflns_theta_min 2.92
_exptl_absorpt_coefficient_mu 0.948
_exptl_absorpt_correction_T_max 0.797
_exptl_absorpt_correction_T_min 0.767
_exptl_absorpt_correction_type multi-scan
_exptl_absorpt_process_details 'SCALE3 ABSPACK'
_exptl_crystal_colour yellow
_exptl_crystal_density_diffrn 1.220
_exptl_crystal_description block
_exptl_crystal_F_000 1432
_exptl_crystal_size_max 0.30
_exptl_crystal_size_mid 0.28
_exptl_crystal_size_min 0.25
_refine_diff_density_max 1.037
_refine_diff_density_min -1.127
_refine_diff_density_rms 0.063
_refine_ls_abs_structure_details 'Flack H D (1983), Acta Cryst. A39, 876-881'
_refine_ls_abs_structure_Flack 0.007(8)
_refine_ls_extinction_method none
_refine_ls_goodness_of_fit_ref 1.073
_refine_ls_hydrogen_treatment mixed
_refine_ls_matrix_type full
_refine_ls_number_parameters 826
_refine_ls_number_reflns 13869
_refine_ls_number_restraints 24
_refine_ls_restrained_S_all 1.083
_refine_ls_R_factor_all 0.0718
_refine_ls_R_factor_gt 0.0490
_refine_ls_shift/su_max 0.000
_refine_ls_shift/su_mean 0.000
_refine_ls_structure_factor_coef Fsqd
_refine_ls_weighting_details 'calc w=1/[\s^2^(Fo^2^)+(0.0103P)^2^+4.0910P] where P=(Fo^2^+2Fc^2^)/3'
_refine_ls_weighting_scheme calc
_refine_ls_wR_factor_gt 0.0823
_refine_ls_wR_factor_ref 0.0912
_reflns_number_gt 11353
_reflns_number_total 13869
_reflns_threshold_expression >2sigma(I)
_cod_data_source_file ja209215a_si_006.cif
_cod_data_source_block compound2S
_cod_original_cell_volume 3695.6(13)
_cod_database_code 4107158

loop_
_symmetry_equiv_pos_as_xyz
'x, y, z'
'-x, y+1/2, -z'

loop_
_atom_site_label
_atom_site_type_symbol
_atom_site_fract_x
_atom_site_fract_y
_atom_site_fract_z
_atom_site_U_iso_or_equiv
_atom_site_adp_type
_atom_site_occupancy
_atom_site_symmetry_multiplicity
_atom_site_calc_flag
_atom_site_refinement_flags
Ge1 Ge 0.47872(3) 0.426959(19) 0.52915(3) 0.02767(10) Uani 1 1 d .
Ge2 Ge 0.32768(4) 0.41707(3) 0.61004(3) 0.04331(14) Uani 1 1 d D
K1 K 0.30103(10) 0.29407(5) 0.77153(7) 0.0480(3) Uani 1 1 d .
Si1 Si 0.42356(10) 0.30368(5) 0.40341(8) 0.0289(3) Uani 1 1 d .
Si2 Si 0.40254(10) 0.55412(5) 0.71278(8) 0.0294(3) Uani 1 1 d .
O1 O 0.2761(3) 0.22127(14) 0.9208(2) 0.0458(8) Uani 1 1 d .
O2 O 0.2733(4) 0.18492(17) 0.6683(3) 0.0822(14) Uani 1 1 d D
N1 N 0.4460(3) 0.38335(14) 0.4097(2) 0.0222(7) Uani 1 1 d .
N2 N 0.3793(3) 0.47514(14) 0.7193(2) 0.0242(7) Uani 1 1 d .
C1 C 0.4550(3) 0.42100(19) 0.3309(2) 0.0198(7) Uani 1 1 d .
C2 C 0.3609(3) 0.45761(17) 0.2784(2) 0.0217(8) Uani 1 1 d .
C3 C 0.3702(3) 0.49489(17) 0.2028(2) 0.0233(9) Uani 1 1 d .
H3 H 0.3065 0.5188 0.1678 0.028 Uiso 1 1 calc R
C4 C 0.4690(3) 0.49834(17) 0.1771(3) 0.0243(9) Uani 1 1 d .
C5 C 0.5616(3) 0.46514(17) 0.2315(3) 0.0254(9) Uani 1 1 d .
H5 H 0.6312 0.4685 0.2168 0.030 Uiso 1 1 calc R
C6 C 0.5566(3) 0.42672(19) 0.3073(2) 0.0219(7) Uani 1 1 d .
C7 C 0.4743(4) 0.53779(19) 0.0928(3) 0.0333(10) Uani 1 1 d .
H7A H 0.4540 0.5123 0.0344 0.050 Uiso 1 1 calc R
H7B H 0.5514 0.5540 0.1048 0.050 Uiso 1 1 calc R
H7C H 0.4210 0.5726 0.0847 0.050 Uiso 1 1 calc R
C8 C 0.2506(3) 0.45860(17) 0.3046(3) 0.0250(9) Uani 1 1 d .
H8 H 0.2698 0.4447 0.3731 0.030 Uiso 1 1 calc R
C9 C 0.1610(3) 0.41372(19) 0.2459(3) 0.0279(9) Uani 1 1 d .
C10 C 0.0947(4) 0.3820(2) 0.2913(4) 0.0466(12) Uani 1 1 d .
H10 H 0.1074 0.3874 0.3584 0.056 Uiso 1 1 calc R
C11 C 0.0086(5) 0.3419(3) 0.2391(5) 0.0629(16) Uani 1 1 d .
H11 H -0.0363 0.3200 0.2710 0.075 Uiso 1 1 calc R
C12 C -0.0109(5) 0.3341(3) 0.1428(5) 0.0644(16) Uani 1 1 d .
H12 H -0.0685 0.3064 0.1078 0.077 Uiso 1 1 calc R
C13 C 0.0527(5) 0.3661(3) 0.0968(4) 0.0559(15) Uani 1 1 d .
H13 H 0.0375 0.3616 0.0293 0.067 Uiso 1 1 calc R
C14 C 0.1394(4) 0.4053(2) 0.1477(3) 0.0415(12) Uani 1 1 d .
H14 H 0.1843 0.4265 0.1151 0.050 Uiso 1 1 calc R
C15 C 0.2053(3) 0.52529(18) 0.3012(3) 0.0271(9) Uani 1 1 d .
C16 C 0.1052(4) 0.5453(2) 0.2370(3) 0.0421(12) Uani 1 1 d .
H16 H 0.0602 0.5169 0.1913 0.051 Uiso 1 1 calc R
C17 C 0.0693(4) 0.6065(2) 0.2382(4) 0.0548(15) Uani 1 1 d .
H17 H 0.0000 0.6193 0.1931 0.066 Uiso 1 1 calc R
C18 C 0.1312(4) 0.6489(2) 0.3029(3) 0.0441(12) Uani 1 1 d .
H18 H 0.1058 0.6906 0.3030 0.053 Uiso 1 1 calc R
C19 C 0.2313(4) 0.6296(2) 0.3680(3) 0.0443(12) Uani 1 1 d .
H19 H 0.2760 0.6582 0.4135 0.053 Uiso 1 1 calc R
C20 C 0.2670(4) 0.5685(2) 0.3671(3) 0.0389(11) Uani 1 1 d .
H20 H 0.3357 0.5558 0.4130 0.047 Uiso 1 1 calc R
C21 C 0.6643(3) 0.39266(17) 0.3651(3) 0.0248(9) Uani 1 1 d .
H21 H 0.6479 0.3750 0.4228 0.030 Uiso 1 1 calc R
C22 C 0.7633(3) 0.43818(17) 0.4031(3) 0.0274(9) Uani 1 1 d .
C23 C 0.7705(4) 0.4728(2) 0.4851(3) 0.0418(12) Uani 1 1 d .
H23 H 0.7134 0.4685 0.5160 0.050 Uiso 1 1 calc R
C24 C 0.8601(4) 0.5136(2) 0.5225(4) 0.0516(13) Uani 1 1 d .
H24 H 0.8639 0.5370 0.5787 0.062 Uiso 1 1 calc R
C25 C 0.9427(4) 0.5204(2) 0.4790(4) 0.0469(13) Uani 1 1 d .
H25 H 1.0044 0.5479 0.5053 0.056 Uiso 1 1 calc R
C26 C 0.9363(4) 0.4875(2) 0.3973(4) 0.0499(13) Uani 1 1 d .
H26 H 0.9933 0.4927 0.3666 0.060 Uiso 1 1 calc R
C27 C 0.8469(4) 0.44628(19) 0.3588(3) 0.0395(11) Uani 1 1 d .
H27 H 0.8433 0.4237 0.3019 0.047 Uiso 1 1 calc R
C28 C 0.6973(3) 0.33785(18) 0.3130(3) 0.0265(9) Uani 1 1 d .
C29 C 0.7731(4) 0.2938(2) 0.3661(3) 0.0359(10) Uani 1 1 d .
H29 H 0.8030 0.2988 0.4337 0.043 Uiso 1 1 calc R
C30 C 0.8064(4) 0.2424(2) 0.3230(4) 0.0433(12) Uani 1 1 d .
H30 H 0.8580 0.2131 0.3613 0.052 Uiso 1 1 calc R
C31 C 0.7652(4) 0.2340(2) 0.2254(4) 0.0421(12) Uani 1 1 d .
H31 H 0.7872 0.1989 0.1956 0.051 Uiso 1 1 calc R
C32 C 0.6907(4) 0.2778(2) 0.1713(3) 0.0434(12) Uani 1 1 d .
H32 H 0.6617 0.2727 0.1036 0.052 Uiso 1 1 calc R
C33 C 0.6579(4) 0.32873(19) 0.2142(3) 0.0336(10) Uani 1 1 d .
H33 H 0.6073 0.3582 0.1752 0.040 Uiso 1 1 calc R
C34 C 0.5510(4) 0.2604(2) 0.4786(3) 0.0488(13) Uani 1 1 d .
H34A H 0.6130 0.2647 0.4502 0.073 Uiso 1 1 calc R
H34B H 0.5321 0.2162 0.4811 0.073 Uiso 1 1 calc R
H34C H 0.5746 0.2776 0.5439 0.073 Uiso 1 1 calc R
C35 C 0.3052(5) 0.2809(2) 0.4517(4) 0.0527(14) Uani 1 1 d .
H35A H 0.3206 0.2969 0.5172 0.079 Uiso 1 1 calc R
H35B H 0.2993 0.2354 0.4523 0.079 Uiso 1 1 calc R
H35C H 0.2339 0.2985 0.4107 0.079 Uiso 1 1 calc R
C36 C 0.3885(5) 0.2757(2) 0.2780(3) 0.0463(13) Uani 1 1 d .
H36A H 0.3242 0.2995 0.2375 0.069 Uiso 1 1 calc R
H36B H 0.3685 0.2314 0.2755 0.069 Uiso 1 1 calc R
H36C H 0.4542 0.2813 0.2546 0.069 Uiso 1 1 calc R
C37 C 0.3759(3) 0.44505(15) 0.8054(2) 0.0205(8) Uani 1 1 d .
C38 C 0.4724(3) 0.41239(17) 0.8635(2) 0.0209(8) Uani 1 1 d .
C39 C 0.4646(3) 0.38022(17) 0.9443(3) 0.0227(9) Uani 1 1 d .
H39 H 0.5296 0.3585 0.9822 0.027 Uiso 1 1 calc R
C40 C 0.3679(3) 0.37832(17) 0.9719(2) 0.0235(9) Uani 1 1 d .
C41 C 0.2733(3) 0.40997(17) 0.9141(2) 0.0241(9) Uani 1 1 d .
H41 H 0.2050 0.4088 0.9310 0.029 Uiso 1 1 calc R
C42 C 0.2750(3) 0.44327(15) 0.8326(2) 0.0216(9) Uani 1 1 d .
C43 C 0.3636(4) 0.34453(19) 1.0614(3) 0.0305(10) Uani 1 1 d .
H43A H 0.4173 0.3097 1.0742 0.046 Uiso 1 1 calc R
H43B H 0.2868 0.3286 1.0520 0.046 Uiso 1 1 calc R
H43C H 0.3839 0.3733 1.1160 0.046 Uiso 1 1 calc R
C44 C 0.5822(3) 0.41092(17) 0.8373(3) 0.0248(9) Uani 1 1 d .
H44 H 0.5628 0.4248 0.7688 0.030 Uiso 1 1 calc R
C45 C 0.6730(3) 0.45605(18) 0.8958(3) 0.0303(10) Uani 1 1 d .
C46 C 0.7468(4) 0.4824(2) 0.8526(4) 0.0412(11) Uani 1 1 d .
H46 H 0.7367 0.4747 0.7865 0.049 Uiso 1 1 calc R
C47 C 0.8352(4) 0.5201(2) 0.9039(4) 0.0584(15) Uani 1 1 d .
H47 H 0.8850 0.5380 0.8727 0.070 Uiso 1 1 calc R
C48 C 0.8514(4) 0.5317(2) 1.0000(4) 0.0541(14) Uani 1 1 d .
H48 H 0.9127 0.5572 1.0352 0.065 Uiso 1 1 calc R
C49 C 0.7786(4) 0.5064(2) 1.0452(4) 0.0491(13) Uani 1 1 d .
H49 H 0.7891 0.5144 1.1113 0.059 Uiso 1 1 calc R
C50 C 0.6888(4) 0.4688(2) 0.9923(3) 0.0416(12) Uani 1 1 d .
H50 H 0.6379 0.4518 1.0230 0.050 Uiso 1 1 calc R
C51 C 0.6286(3) 0.34447(18) 0.8404(3) 0.0272(9) Uani 1 1 d .
C52 C 0.7098(4) 0.3204(2) 0.9204(3) 0.0359(11) Uani 1 1 d .
H52 H 0.7404 0.3459 0.9754 0.043 Uiso 1 1 calc R
C53 C 0.7464(4) 0.2597(2) 0.9202(3) 0.0421(12) Uani 1 1 d .
H53 H 0.8005 0.2436 0.9761 0.051 Uiso 1 1 calc R
C54 C 0.7065(4) 0.2221(2) 0.8413(3) 0.0461(13) Uani 1 1 d .
H54 H 0.7329 0.1805 0.8420 0.055 Uiso 1 1 calc R
C55 C 0.6273(5) 0.2456(2) 0.7610(3) 0.0475(13) Uani 1 1 d .
H55 H 0.5992 0.2203 0.7054 0.057 Uiso 1 1 calc R
C56 C 0.5887(4) 0.3062(2) 0.7611(3) 0.0381(11) Uani 1 1 d .
H56 H 0.5336 0.3218 0.7054 0.046 Uiso 1 1 calc R
C57 C 0.1656(3) 0.47581(18) 0.7733(3) 0.0252(9) Uani 1 1 d .
H57 H 0.1797 0.4909 0.7130 0.030 Uiso 1 1 calc R
C58 C 0.1326(3) 0.53311(18) 0.8216(3) 0.0281(9) Uani 1 1 d .
C59 C 0.1694(4) 0.5451(2) 0.9192(3) 0.0351(10) Uani 1 1 d .
H59 H 0.2224 0.5178 0.9609 0.042 Uiso 1 1 calc R
C60 C 0.1301(4) 0.5964(2) 0.9570(4) 0.0448(12) Uani 1 1 d .
H60 H 0.1559 0.6036 1.0243 0.054 Uiso 1 1 calc R
C61 C 0.0542(4) 0.6370(2) 0.8986(4) 0.0465(13) Uani 1 1 d .
H61 H 0.0274 0.6720 0.9251 0.056 Uiso 1 1 calc R
C62 C 0.0173(4) 0.6263(2) 0.8003(4) 0.0459(12) Uani 1 1 d .
H62 H -0.0345 0.6544 0.7591 0.055 Uiso 1 1 calc R
C63 C 0.0558(4) 0.57481(19) 0.7620(3) 0.0367(11) Uani 1 1 d .
H63 H 0.0298 0.5677 0.6946 0.044 Uiso 1 1 calc R
C64 C 0.0674(3) 0.4296(2) 0.7424(3) 0.0301(9) Uani 1 1 d .
C65 C -0.0051(3) 0.4183(2) 0.7968(3) 0.0387(10) Uani 1 1 d .
H65 H 0.0055 0.4400 0.8556 0.046 Uiso 1 1 calc R
C66 C -0.0929(4) 0.3757(2) 0.7664(4) 0.0524(14) Uani 1 1 d .
H66 H -0.1411 0.3678 0.8048 0.063 Uiso 1 1 calc R
C67 C -0.1103(5) 0.3446(2) 0.6801(5) 0.0608(16) Uani 1 1 d .
H67 H -0.1711 0.3159 0.6586 0.073 Uiso 1 1 calc R
C68 C -0.0394(5) 0.3556(3) 0.6259(4) 0.0657(17) Uani 1 1 d .
H68 H -0.0509 0.3342 0.5668 0.079 Uiso 1 1 calc R
C69 C 0.0486(4) 0.3975(2) 0.6566(3) 0.0445(12) Uani 1 1 d .
H69 H 0.0973 0.4046 0.6183 0.053 Uiso 1 1 calc R
C70 C 0.5262(5) 0.5733(2) 0.6701(4) 0.0561(14) Uani 1 1 d .
H70A H 0.5918 0.5485 0.7059 0.084 Uiso 1 1 calc R
H70B H 0.5441 0.6177 0.6804 0.084 Uiso 1 1 calc R
H70C H 0.5076 0.5638 0.6014 0.084 Uiso 1 1 calc R
C71 C 0.4305(4) 0.5896(2) 0.8344(3) 0.0381(11) Uani 1 1 d .
H71A H 0.3650 0.5828 0.8577 0.057 Uiso 1 1 calc R
H71B H 0.4433 0.6345 0.8305 0.057 Uiso 1 1 calc R
H71C H 0.4978 0.5703 0.8788 0.057 Uiso 1 1 calc R
C72 C 0.2772(4) 0.5929(2) 0.6268(3) 0.0469(13) Uani 1 1 d .
H72A H 0.2508 0.5679 0.5680 0.070 Uiso 1 1 calc R
H72B H 0.2989 0.6344 0.6108 0.070 Uiso 1 1 calc R
H72C H 0.2163 0.5966 0.6564 0.070 Uiso 1 1 calc R
C73 C 0.3692(5) 0.1855(2) 0.9792(4) 0.0540(14) Uani 1 1 d .
H73A H 0.3514 0.1405 0.9707 0.065 Uiso 1 1 calc R
H73B H 0.3829 0.1961 1.0479 0.065 Uiso 1 1 calc R
C74 C 0.4718(5) 0.1997(2) 0.9502(4) 0.0553(14) Uani 1 1 d .
H74A H 0.4591 0.1869 0.8833 0.083 Uiso 1 1 calc R
H74B H 0.5368 0.1769 0.9918 0.083 Uiso 1 1 calc R
H74C H 0.4870 0.2445 0.9563 0.083 Uiso 1 1 calc R
C75 C 0.1766(5) 0.2134(2) 0.9486(4) 0.0604(15) Uani 1 1 d .
H75A H 0.1915 0.2261 1.0165 0.073 Uiso 1 1 calc R
H75B H 0.1539 0.1690 0.9428 0.073 Uiso 1 1 calc R
C76 C 0.0841(5) 0.2519(2) 0.8860(4) 0.0653(16) Uani 1 1 d .
H76A H 0.1062 0.2959 0.8931 0.098 Uiso 1 1 calc R
H76B H 0.0150 0.2461 0.9046 0.098 Uiso 1 1 calc R
H76C H 0.0699 0.2393 0.8188 0.098 Uiso 1 1 calc R
C77 C 0.1657(6) 0.1703(4) 0.6034(7) 0.138(3) Uani 1 1 d DU
H77A H 0.1293 0.1381 0.6327 0.166 Uiso 1 1 calc R
H77B H 0.1762 0.1525 0.5441 0.166 Uiso 1 1 calc R
C78 C 0.0901(7) 0.2247(4) 0.5778(7) 0.145(4) Uani 1 1 d DU
H78A H 0.0699 0.2387 0.6344 0.217 Uiso 1 1 calc R
H78B H 0.0211 0.2132 0.5268 0.217 Uiso 1 1 calc R
H78C H 0.1289 0.2585 0.5551 0.217 Uiso 1 1 calc R
C79 C 0.3429(7) 0.1286(3) 0.6837(6) 0.115(3) Uani 1 1 d DU
H79A H 0.2933 0.0925 0.6838 0.138 Uiso 1 1 calc R
H79B H 0.3990 0.1312 0.7483 0.138 Uiso 1 1 calc R
C80 C 0.4048(7) 0.1164(4) 0.6128(6) 0.118(3) Uani 1 1 d D
H80A H 0.3503 0.1103 0.5490 0.177 Uiso 1 1 calc R
H80B H 0.4512 0.0788 0.6316 0.177 Uiso 1 1 calc R
H80C H 0.4539 0.1519 0.6111 0.177 Uiso 1 1 calc R
H1A H 0.507(3) 0.4887(18) 0.501(3) 0.035(11) Uiso 1 1 d .
H2A H 0.593(4) 0.406(2) 0.593(3) 0.053(13) Uiso 1 1 d .
H3A H 0.249(4) 0.453(2) 0.530(3) 0.10(2) Uiso 1 1 d D

loop_
_atom_site_aniso_label
_atom_site_aniso_U_11
_atom_site_aniso_U_22
_atom_site_aniso_U_33
_atom_site_aniso_U_23
_atom_site_aniso_U_13
_atom_site_aniso_U_12
Ge1 0.0327(2) 0.0320(2) 0.02003(18) -0.0013(2) 0.01049(16) -0.0011(2)
Ge2 0.0441(3) 0.0585(3) 0.0349(2) -0.0217(3) 0.0235(2) -0.0191(3)
K1 0.0725(8) 0.0339(6) 0.0375(5) -0.0031(5) 0.0167(5) -0.0139(5)
Si1 0.0404(7) 0.0243(6) 0.0238(5) 0.0026(5) 0.0126(5) -0.0018(5)
Si2 0.0428(8) 0.0218(6) 0.0252(6) 0.0016(5) 0.0129(5) -0.0029(5)
O1 0.057(2) 0.0339(18) 0.0423(18) 0.0038(15) 0.0093(16) -0.0004(16)
O2 0.133(4) 0.049(2) 0.055(2) -0.0058(19) 0.014(3) -0.008(2)
N1 0.033(2) 0.0212(17) 0.0159(15) 0.0006(13) 0.0124(14) -0.0031(14)
N2 0.030(2) 0.0240(18) 0.0201(16) 0.0034(14) 0.0094(14) -0.0012(14)
C1 0.0275(19) 0.0169(18) 0.0160(15) -0.0025(17) 0.0081(13) -0.0028(19)
C2 0.023(2) 0.024(2) 0.0193(19) -0.0052(16) 0.0085(16) -0.0051(17)
C3 0.023(2) 0.025(2) 0.0202(19) 0.0025(16) 0.0049(16) 0.0012(17)
C4 0.029(2) 0.024(2) 0.0215(19) -0.0019(16) 0.0104(17) -0.0037(17)
C5 0.023(2) 0.027(2) 0.029(2) -0.0007(17) 0.0137(18) -0.0013(17)
C6 0.0250(19) 0.0194(18) 0.0215(16) -0.0027(18) 0.0071(14) 0.0026(19)
C7 0.039(3) 0.033(2) 0.031(2) 0.0081(19) 0.0140(19) 0.001(2)
C8 0.026(2) 0.027(2) 0.025(2) 0.0042(17) 0.0113(17) 0.0020(17)
C9 0.024(2) 0.027(2) 0.036(2) -0.0026(19) 0.0131(16) 0.0004(19)
C10 0.036(3) 0.048(3) 0.060(3) -0.001(2) 0.021(2) -0.009(2)
C11 0.042(3) 0.061(4) 0.091(5) -0.007(3) 0.029(3) -0.020(3)
C12 0.040(3) 0.057(4) 0.091(5) -0.025(3) 0.012(3) -0.014(3)
C13 0.047(3) 0.062(4) 0.057(3) -0.027(3) 0.013(3) -0.012(3)
C14 0.033(3) 0.043(3) 0.049(3) -0.008(2) 0.013(2) -0.008(2)
C15 0.028(2) 0.028(2) 0.028(2) 0.0031(18) 0.0134(18) 0.0024(18)
C16 0.036(3) 0.034(3) 0.048(3) -0.004(2) 0.001(2) 0.004(2)
C17 0.045(3) 0.038(3) 0.068(3) 0.000(3) -0.002(3) 0.013(2)
C18 0.051(3) 0.028(2) 0.053(3) 0.002(2) 0.016(2) 0.011(2)
C19 0.061(3) 0.031(3) 0.041(3) -0.008(2) 0.016(2) -0.002(2)
C20 0.034(3) 0.041(3) 0.038(2) -0.003(2) 0.004(2) 0.004(2)
C21 0.025(2) 0.025(2) 0.026(2) 0.0023(16) 0.0098(17) 0.0029(17)
C22 0.021(2) 0.026(2) 0.034(2) 0.0020(18) 0.0052(16) 0.0024(17)
C23 0.033(3) 0.054(3) 0.040(3) -0.012(2) 0.014(2) -0.004(2)
C24 0.040(3) 0.055(3) 0.051(3) -0.018(3) 0.001(2) -0.010(3)
C25 0.030(3) 0.041(3) 0.063(3) -0.001(3) 0.004(2) -0.008(2)
C26 0.039(3) 0.047(3) 0.069(3) 0.003(3) 0.025(3) -0.009(2)
C27 0.039(3) 0.034(3) 0.048(3) -0.009(2) 0.017(2) -0.010(2)
C28 0.025(2) 0.025(2) 0.031(2) 0.0033(18) 0.0105(18) -0.0007(18)
C29 0.033(3) 0.030(2) 0.040(2) 0.000(2) 0.0040(19) -0.002(2)
C30 0.038(3) 0.023(2) 0.064(3) 0.006(2) 0.009(2) 0.002(2)
C31 0.035(3) 0.029(3) 0.067(3) -0.012(2) 0.024(2) -0.002(2)
C32 0.044(3) 0.045(3) 0.041(3) -0.004(2) 0.014(2) 0.005(2)
C33 0.032(3) 0.031(2) 0.035(2) -0.0004(19) 0.0067(19) 0.0071(19)
C34 0.061(4) 0.035(3) 0.048(3) 0.015(2) 0.013(3) 0.000(2)
C35 0.066(4) 0.037(3) 0.065(3) 0.001(2) 0.035(3) -0.011(3)
C36 0.081(4) 0.031(3) 0.028(2) -0.001(2) 0.017(2) -0.008(2)
C37 0.025(2) 0.017(2) 0.0211(18) -0.0051(14) 0.0094(16) -0.0018(15)
C38 0.023(2) 0.019(2) 0.0218(17) -0.0080(16) 0.0089(14) -0.0027(17)
C39 0.023(2) 0.025(2) 0.0211(19) -0.0018(16) 0.0073(16) -0.0013(17)
C40 0.033(2) 0.020(2) 0.0177(18) -0.0042(16) 0.0086(17) -0.0073(17)
C41 0.023(2) 0.028(2) 0.0241(18) -0.0014(17) 0.0122(15) -0.0043(17)
C42 0.024(2) 0.019(2) 0.0216(18) -0.0031(15) 0.0066(16) -0.0004(15)
C43 0.038(3) 0.029(2) 0.027(2) 0.0018(18) 0.0127(19) -0.0026(19)
C44 0.027(2) 0.022(2) 0.0279(19) 0.0020(17) 0.0119(16) 0.0024(17)
C45 0.024(2) 0.024(2) 0.046(3) -0.0011(19) 0.016(2) 0.0054(18)
C46 0.037(3) 0.034(3) 0.060(3) -0.003(2) 0.025(2) -0.003(2)
C47 0.045(3) 0.044(3) 0.095(4) -0.002(3) 0.034(3) -0.015(3)
C48 0.039(3) 0.037(3) 0.083(4) -0.022(3) 0.014(3) -0.009(2)
C49 0.041(3) 0.045(3) 0.060(3) -0.016(3) 0.012(3) -0.007(2)
C50 0.039(3) 0.039(3) 0.052(3) -0.011(2) 0.022(2) -0.010(2)
C51 0.026(2) 0.029(2) 0.031(2) 0.0004(19) 0.0153(18) 0.0017(18)
C52 0.032(3) 0.038(3) 0.037(2) -0.004(2) 0.009(2) 0.007(2)
C53 0.042(3) 0.043(3) 0.041(3) 0.005(2) 0.013(2) 0.017(2)
C54 0.066(4) 0.032(3) 0.046(3) 0.006(2) 0.024(3) 0.020(2)
C55 0.076(4) 0.034(3) 0.033(2) -0.005(2) 0.017(2) 0.007(3)
C56 0.049(3) 0.038(3) 0.029(2) 0.005(2) 0.014(2) 0.009(2)
C57 0.021(2) 0.029(2) 0.024(2) 0.0016(17) 0.0056(17) 0.0015(17)
C58 0.021(2) 0.027(2) 0.038(2) -0.0002(18) 0.0112(18) -0.0021(17)
C59 0.032(3) 0.031(2) 0.041(2) -0.009(2) 0.010(2) -0.003(2)
C60 0.045(3) 0.046(3) 0.046(3) -0.021(2) 0.018(2) -0.009(2)
C61 0.037(3) 0.033(3) 0.074(4) -0.016(3) 0.023(3) -0.006(2)
C62 0.034(3) 0.031(3) 0.073(4) 0.001(2) 0.015(2) 0.002(2)
C63 0.032(3) 0.031(2) 0.044(3) 0.003(2) 0.009(2) 0.000(2)
C64 0.021(2) 0.030(2) 0.036(2) 0.000(2) 0.0044(16) 0.005(2)
C65 0.028(2) 0.038(2) 0.052(2) -0.006(3) 0.0154(19) -0.007(2)
C66 0.029(3) 0.046(3) 0.084(4) 0.012(3) 0.021(3) -0.003(2)
C67 0.034(3) 0.037(3) 0.096(4) -0.014(3) -0.004(3) -0.008(2)
C68 0.047(4) 0.070(4) 0.072(4) -0.030(3) 0.005(3) -0.014(3)
C69 0.032(3) 0.055(3) 0.042(3) -0.013(2) 0.005(2) -0.006(2)
C70 0.074(4) 0.037(3) 0.066(3) -0.008(3) 0.034(3) -0.022(3)
C71 0.059(3) 0.026(2) 0.028(2) -0.0066(18) 0.012(2) -0.009(2)
C72 0.063(4) 0.032(3) 0.041(3) 0.008(2) 0.010(2) 0.005(2)
C73 0.082(4) 0.031(3) 0.048(3) 0.004(2) 0.017(3) 0.002(3)
C74 0.074(4) 0.035(3) 0.057(3) 0.002(2) 0.019(3) 0.006(3)
C75 0.065(4) 0.042(3) 0.075(4) -0.002(3) 0.020(3) -0.016(3)
C76 0.065(4) 0.050(3) 0.079(4) 0.006(3) 0.017(3) -0.005(3)
C77 0.142(6) 0.099(5) 0.160(6) -0.008(5) 0.025(5) -0.029(5)
C78 0.118(6) 0.169(6) 0.161(6) 0.006(5) 0.063(5) 0.013(5)
C79 0.158(6) 0.078(4) 0.104(5) -0.003(4) 0.032(4) 0.019(4)
C80 0.108(7) 0.089(6) 0.158(8) 0.013(5) 0.043(6) 0.007(5)

loop_
_atom_type_symbol
_atom_type_description
_atom_type_scat_dispersion_real
_atom_type_scat_dispersion_imag
_atom_type_scat_source
C C 0.0033 0.0016 'International Tables Vol C Tables 4.2.6.8 and 6.1.1.4'
H H 0.0000 0.0000 'International Tables Vol C Tables 4.2.6.8 and 6.1.1.4'
N N 0.0061 0.0033 'International Tables Vol C Tables 4.2.6.8 and 6.1.1.4'
Ge Ge 0.1547 1.8001 'International Tables Vol C Tables 4.2.6.8 and 6.1.1.4'
Si Si 0.0817 0.0704 'International Tables Vol C Tables 4.2.6.8 and 6.1.1.4'
K K 0.2009 0.2494 'International Tables Vol C Tables 4.2.6.8 and 6.1.1.4'
O O 0.0106 0.0060 'International Tables Vol C Tables 4.2.6.8 and 6.1.1.4'

loop_
_geom_angle_atom_site_label_1
_geom_angle_atom_site_label_2
_geom_angle_atom_site_label_3
_geom_angle
N1 Ge1 Ge2 113.96(10)
N1 Ge1 H1A 101.1(15)
Ge2 Ge1 H1A 118.8(16)
N1 Ge1 H2A 108.3(16)
Ge2 Ge1 H2A 112.5(15)
H1A Ge1 H2A 101(2)
N2 Ge2 Ge1 102.81(10)
N2 Ge2 K1 90.34(9)
Ge1 Ge2 K1 126.63(3)
N2 Ge2 H3A 106(2)
Ge1 Ge2 H3A 90(2)
K1 Ge2 H3A 136(2)
O2 K1 O1 85.71(11)
O2 K1 C39 147.78(13)
O1 K1 C39 84.46(9)
O2 K1 C38 146.26(13)
O1 K1 C38 108.83(9)
C39 K1 C38 24.37(9)
O2 K1 C40 154.47(11)
O1 K1 C40 70.90(9)
C39 K1 C40 24.00(9)
C38 K1 C40 43.07(9)
O2 K1 C41 163.80(13)
O1 K1 C41 82.73(9)
C39 K1 C41 41.85(9)
C38 K1 C41 49.40(9)
C40 K1 C41 24.22(9)
O2 K1 C37 152.11(12)
O1 K1 C37 121.23(9)
C39 K1 C37 42.85(9)
C38 K1 C37 24.56(9)
C40 K1 C37 50.40(9)
C41 K1 C37 42.60(9)
O2 K1 C42 161.72(11)
O1 K1 C42 106.61(9)
C39 K1 C42 49.24(9)
C38 K1 C42 42.76(9)
C40 K1 C42 42.89(9)
C41 K1 C42 24.01(8)
C37 K1 C42 24.37(9)
O2 K1 Ge2 106.60(9)
O1 K1 Ge2 167.46(7)
C39 K1 Ge2 86.14(7)
C38 K1 Ge2 62.12(6)
C40 K1 Ge2 97.37(7)
C41 K1 Ge2 84.74(7)
C37 K1 Ge2 46.99(6)
C42 K1 Ge2 60.87(6)
N1 Si1 C36 111.04(18)
N1 Si1 C35 111.70(19)
C36 Si1 C35 108.1(2)
N1 Si1 C34 111.47(19)
C36 Si1 C34 108.8(2)
C35 Si1 C34 105.4(2)
N2 Si2 C70 113.7(2)
N2 Si2 C71 109.58(17)
C70 Si2 C71 107.0(2)
N2 Si2 C72 110.84(19)
C70 Si2 C72 106.0(2)
C71 Si2 C72 109.5(2)
C75 O1 C73 112.2(4)
C75 O1 K1 127.2(3)
C73 O1 K1 120.6(3)
C77 O2 C79 108.1(6)
C77 O2 K1 119.4(5)
C79 O2 K1 130.5(4)
C1 N1 Si1 124.3(2)
C1 N1 Ge1 114.1(2)
Si1 N1 Ge1 121.23(16)
C37 N2 Si2 122.9(2)
C37 N2 Ge2 109.7(2)
Si2 N2 Ge2 126.49(17)
C6 C1 C2 117.8(3)
C6 C1 N1 122.4(3)
C2 C1 N1 119.7(3)
C3 C2 C1 119.6(3)
C3 C2 C8 119.0(3)
C1 C2 C8 121.4(3)
C4 C3 C2 122.4(4)
C4 C3 H3 118.8
C2 C3 H3 118.8
C5 C4 C3 117.7(3)
C5 C4 C7 121.6(4)
C3 C4 C7 120.6(3)
C4 C5 C6 122.2(4)
C4 C5 H5 118.9
C6 C5 H5 118.9
C5 C6 C1 120.2(3)
C5 C6 C21 118.6(3)
C1 C6 C21 121.2(3)
C4 C7 H7A 109.5
C4 C7 H7B 109.5
H7A C7 H7B 109.5
C4 C7 H7C 109.5
H7A C7 H7C 109.5
H7B C7 H7C 109.5
C9 C8 C2 113.9(3)
C9 C8 C15 112.1(3)
C2 C8 C15 110.6(3)
C9 C8 H8 106.6
C2 C8 H8 106.6
C15 C8 H8 106.6
C10 C9 C14 118.3(4)
C10 C9 C8 118.6(4)
C14 C9 C8 123.0(4)
C9 C10 C11 120.4(5)
C9 C10 H10 119.8
C11 C10 H10 119.8
C12 C11 C10 120.4(5)
C12 C11 H11 119.8
C10 C11 H11 119.8
C11 C12 C13 119.7(5)
C11 C12 H12 120.1
C13 C12 H12 120.1
C12 C13 C14 120.6(5)
C12 C13 H13 119.7
C14 C13 H13 119.7
C9 C14 C13 120.5(5)
C9 C14 H14 119.7
C13 C14 H14 119.7
C16 C15 C20 117.1(4)
C16 C15 C8 124.0(4)
C20 C15 C8 118.8(4)
C15 C16 C17 120.8(4)
C15 C16 H16 119.6
C17 C16 H16 119.6
C18 C17 C16 121.5(5)
C18 C17 H17 119.2
C16 C17 H17 119.2
C17 C18 C19 118.4(4)
C17 C18 H18 120.8
C19 C18 H18 120.8
C18 C19 C20 120.1(4)
C18 C19 H19 120.0
C20 C19 H19 120.0
C19 C20 C15 122.0(4)
C19 C20 H20 119.0
C15 C20 H20 119.0
C28 C21 C6 114.5(3)
C28 C21 C22 111.6(3)
C6 C21 C22 111.2(3)
C28 C21 H21 106.3
C6 C21 H21 106.3
C22 C21 H21 106.3
C27 C22 C23 118.2(4)
C27 C22 C21 122.5(4)
C23 C22 C21 119.3(4)
C22 C23 C24 120.8(5)
C22 C23 H23 119.6
C24 C23 H23 119.6
C25 C24 C23 120.4(5)
C25 C24 H24 119.8
C23 C24 H24 119.8
C24 C25 C26 119.7(4)
C24 C25 H25 120.1
C26 C25 H25 120.1
C25 C26 C27 120.6(5)
C25 C26 H26 119.7
C27 C26 H26 119.7
C22 C27 C26 120.2(4)
C22 C27 H27 119.9
C26 C27 H27 119.9
C33 C28 C29 116.6(4)
C33 C28 C21 124.4(3)
C29 C28 C21 119.0(3)
C30 C29 C28 121.9(4)
C30 C29 H29 119.1
C28 C29 H29 119.1
C31 C30 C29 120.4(4)
C31 C30 H30 119.8
C29 C30 H30 119.8
C30 C31 C32 118.4(4)
C30 C31 H31 120.8
C32 C31 H31 120.8
C33 C32 C31 121.1(4)
C33 C32 H32 119.4
C31 C32 H32 119.4
C32 C33 C28 121.5(4)
C32 C33 H33 119.2
C28 C33 H33 119.2
Si1 C34 H34A 109.5
Si1 C34 H34B 109.5
H34A C34 H34B 109.5
Si1 C34 H34C 109.5
H34A C34 H34C 109.5
H34B C34 H34C 109.5
Si1 C35 H35A 109.5
Si1 C35 H35B 109.5
H35A C35 H35B 109.5
Si1 C35 H35C 109.5
H35A C35 H35C 109.5
H35B C35 H35C 109.5
Si1 C36 H36A 109.5
Si1 C36 H36B 109.5
H36A C36 H36B 109.5
Si1 C36 H36C 109.5
H36A C36 H36C 109.5
H36B C36 H36C 109.5
C42 C37 C38 118.0(3)
C42 C37 N2 121.5(3)
C38 C37 N2 120.4(3)
C42 C37 K1 77.81(19)
C38 C37 K1 75.95(19)
N2 C37 K1 112.8(2)
C39 C38 C37 119.2(3)
C39 C38 C44 119.9(3)
C37 C38 C44 120.9(3)
C39 C38 K1 76.4(2)
C37 C38 K1 79.5(2)
C44 C38 K1 113.1(2)
C40 C39 C38 123.5(4)
C40 C39 K1 79.6(2)
C38 C39 K1 79.3(2)
C40 C39 H39 118.3
C38 C39 H39 118.3
K1 C39 H39 112.8
C39 C40 C41 117.0(3)
C39 C40 C43 122.0(4)
C41 C40 C43 121.0(4)
C39 C40 K1 76.4(2)
C41 C40 K1 78.0(2)
C43 C40 K1 115.8(2)
C42 C41 C40 122.7(3)
C42 C41 K1 79.6(2)
C40 C41 K1 77.7(2)
C42 C41 H41 118.7
C40 C41 H41 118.7
K1 C41 H41 114.2
C41 C42 C37 119.6(3)
C41 C42 C57 118.5(3)
C37 C42 C57 121.9(3)
C41 C42 K1 76.4(2)
C37 C42 K1 77.82(19)
C57 C42 K1 114.9(2)
C40 C43 H43A 109.5
C40 C43 H43B 109.5
H43A C43 H43B 109.5
C40 C43 H43C 109.5
H43A C43 H43C 109.5
H43B C43 H43C 109.5
C38 C44 C45 114.0(3)
C38 C44 C51 111.5(3)
C45 C44 C51 111.5(3)
C38 C44 H44 106.4
C45 C44 H44 106.4
C51 C44 H44 106.4
C46 C45 C50 118.1(4)
C46 C45 C44 118.7(4)
C50 C45 C44 123.0(4)
C45 C46 C47 121.2(5)
C45 C46 H46 119.4
C47 C46 H46 119.4
C48 C47 C46 120.2(5)
C48 C47 H47 119.9
C46 C47 H47 119.9
C49 C48 C47 120.0(5)
C49 C48 H48 120.0
C47 C48 H48 120.0
C48 C49 C50 119.2(5)
C48 C49 H49 120.4
C50 C49 H49 120.4
C45 C50 C49 121.2(4)
C45 C50 H50 119.4
C49 C50 H50 119.4
C56 C51 C52 117.8(4)
C56 C51 C44 119.5(4)
C52 C51 C44 122.7(3)
C53 C52 C51 120.3(4)
C53 C52 H52 119.9
C51 C52 H52 119.9
C54 C53 C52 121.5(4)
C54 C53 H53 119.3
C52 C53 H53 119.3
C53 C54 C55 118.9(4)
C53 C54 H54 120.6
C55 C54 H54 120.6
C54 C55 C56 120.0(4)
C54 C55 H55 120.0
C56 C55 H55 120.0
C51 C56 C55 121.5(4)
C51 C56 H56 119.2
C55 C56 H56 119.2
C64 C57 C58 110.9(3)
C64 C57 C42 111.0(3)
C58 C57 C42 114.7(3)
C64 C57 H57 106.6
C58 C57 H57 106.6
C42 C57 H57 106.6
C59 C58 C63 118.1(4)
C59 C58 C57 124.9(4)
C63 C58 C57 116.9(4)
C58 C59 C60 120.8(4)
C58 C59 H59 119.6
C60 C59 H59 119.6
C61 C60 C59 121.0(5)
C61 C60 H60 119.5
C59 C60 H60 119.5
C60 C61 C62 119.1(4)
C60 C61 H61 120.4
C62 C61 H61 120.4
C61 C62 C63 120.2(4)
C61 C62 H62 119.9
C63 C62 H62 119.9
C62 C63 C58 120.8(4)
C62 C63 H63 119.6
C58 C63 H63 119.6
C69 C64 C65 118.0(4)
C69 C64 C57 119.3(4)
C65 C64 C57 122.7(4)
C66 C65 C64 120.8(4)
C66 C65 H65 119.6
C64 C65 H65 119.6
C67 C66 C65 120.1(5)
C67 C66 H66 119.9
C65 C66 H66 119.9
C68 C67 C66 119.5(5)
C68 C67 H67 120.2
C66 C67 H67 120.2
C67 C68 C69 120.4(5)
C67 C68 H68 119.8
C69 C68 H68 119.8
C68 C69 C64 121.2(5)
C68 C69 H69 119.4
C64 C69 H69 119.4
Si2 C70 H70A 109.5
Si2 C70 H70B 109.5
H70A C70 H70B 109.5
Si2 C70 H70C 109.5
H70A C70 H70C 109.5
H70B C70 H70C 109.5
Si2 C71 H71A 109.5
Si2 C71 H71B 109.5
H71A C71 H71B 109.5
Si2 C71 H71C 109.5
H71A C71 H71C 109.5
H71B C71 H71C 109.5
Si2 C72 H72A 109.5
Si2 C72 H72B 109.5
H72A C72 H72B 109.5
Si2 C72 H72C 109.5
H72A C72 H72C 109.5
H72B C72 H72C 109.5
O1 C73 C74 108.8(4)
O1 C73 H73A 109.9
C74 C73 H73A 109.9
O1 C73 H73B 109.9
C74 C73 H73B 109.9
H73A C73 H73B 108.3
C73 C74 H74A 109.5
C73 C74 H74B 109.5
H74A C74 H74B 109.5
C73 C74 H74C 109.5
H74A C74 H74C 109.5
H74B C74 H74C 109.5
O1 C75 C76 109.4(5)
O1 C75 H75A 109.8
C76 C75 H75A 109.8
O1 C75 H75B 109.8
C76 C75 H75B 109.8
H75A C75 H75B 108.2
C75 C76 H76A 109.5
C75 C76 H76B 109.5
H76A C76 H76B 109.5
C75 C76 H76C 109.5
H76A C76 H76C 109.5
H76B C76 H76C 109.5
O2 C77 C78 113.0(7)
O2 C77 H77A 109.0
C78 C77 H77A 109.0
O2 C77 H77B 109.0
C78 C77 H77B 109.0
H77A C77 H77B 107.8
C77 C78 H78A 109.5
C77 C78 H78B 109.5
H78A C78 H78B 109.5
C77 C78 H78C 109.5
H78A C78 H78C 109.5
H78B C78 H78C 109.5
O2 C79 C80 116.4(6)
O2 C79 H79A 108.2
C80 C79 H79A 108.2
O2 C79 H79B 108.2
C80 C79 H79B 108.2
H79A C79 H79B 107.4
C79 C80 H80A 109.5
C79 C80 H80B 109.5
H80A C80 H80B 109.5
C79 C80 H80C 109.5
H80A C80 H80C 109.5
H80B C80 H80C 109.5

loop_
_geom_bond_atom_site_label_1
_geom_bond_atom_site_label_2
_geom_bond_distance
Ge1 N1 1.912(3)
Ge1 Ge2 2.5029(8)
Ge1 H1A 1.46(4)
Ge1 H2A 1.51(4)
Ge2 N2 1.972(3)
Ge2 K1 3.6199(12)
Ge2 H3A 1.493(7)
K1 O2 2.751(4)
K1 O1 2.773(3)
K1 C39 3.285(4)
K1 C38 3.321(4)
K1 C40 3.323(4)
K1 C41 3.327(4)
K1 C37 3.366(4)
K1 C42 3.366(4)
Si1 N1 1.731(3)
Si1 C36 1.849(4)
Si1 C35 1.871(5)
Si1 C34 1.873(5)
Si2 N2 1.727(3)
Si2 C70 1.864(5)
Si2 C71 1.865(4)
Si2 C72 1.870(5)
O1 C75 1.418(6)
O1 C73 1.432(6)
O2 C77 1.416(6)
O2 C79 1.461(5)
N1 C1 1.436(4)
N2 C37 1.424(5)
C1 C6 1.406(5)
C1 C2 1.422(5)
C2 C3 1.394(5)
C2 C8 1.526(5)
C3 C4 1.384(5)
C3 H3 0.9500
C4 C5 1.379(5)
C4 C7 1.511(5)
C5 C6 1.397(5)
C5 H5 0.9500
C6 C21 1.531(5)
C7 H7A 0.9800
C7 H7B 0.9800
C7 H7C 0.9800
C8 C9 1.522(5)
C8 C15 1.533(5)
C8 H8 1.0000
C9 C10 1.381(6)
C9 C14 1.387(6)
C10 C11 1.403(7)
C10 H10 0.9500
C11 C12 1.362(8)
C11 H11 0.9500
C12 C13 1.364(8)
C12 H12 0.9500
C13 C14 1.389(6)
C13 H13 0.9500
C14 H14 0.9500
C15 C16 1.377(6)
C15 C20 1.387(6)
C16 C17 1.389(6)
C16 H16 0.9500
C17 C18 1.366(7)
C17 H17 0.9500
C18 C19 1.378(6)
C18 H18 0.9500
C19 C20 1.385(6)
C19 H19 0.9500
C20 H20 0.9500
C21 C28 1.522(5)
C21 C22 1.534(5)
C21 H21 1.0000
C22 C27 1.387(6)
C22 C23 1.388(6)
C23 C24 1.389(6)
C23 H23 0.9500
C24 C25 1.363(7)
C24 H24 0.9500
C25 C26 1.367(7)
C25 H25 0.9500
C26 C27 1.396(6)
C26 H26 0.9500
C27 H27 0.9500
C28 C33 1.389(5)
C28 C29 1.392(6)
C29 C30 1.391(6)
C29 H29 0.9500
C30 C31 1.372(6)
C30 H30 0.9500
C31 C32 1.385(6)
C31 H31 0.9500
C32 C33 1.380(6)
C32 H32 0.9500
C33 H33 0.9500
C34 H34A 0.9800
C34 H34B 0.9800
C34 H34C 0.9800
C35 H35A 0.9800
C35 H35B 0.9800
C35 H35C 0.9800
C36 H36A 0.9800
C36 H36B 0.9800
C36 H36C 0.9800
C37 C42 1.421(5)
C37 C38 1.423(5)
C38 C39 1.395(5)
C38 C44 1.519(5)
C39 C40 1.374(5)
C39 H39 0.9500
C40 C41 1.395(5)
C40 C43 1.508(5)
C41 C42 1.392(5)
C41 H41 0.9500
C42 C57 1.537(5)
C43 H43A 0.9800
C43 H43B 0.9800
C43 H43C 0.9800
C44 C45 1.533(5)
C44 C51 1.533(5)
C44 H44 1.0000
C45 C46 1.378(6)
C45 C50 1.389(6)
C46 C47 1.385(7)
C46 H46 0.9500
C47 C48 1.379(7)
C47 H47 0.9500
C48 C49 1.378(7)
C48 H48 0.9500
C49 C50 1.401(6)
C49 H49 0.9500
C50 H50 0.9500
C51 C56 1.384(6)
C51 C52 1.389(6)
C52 C53 1.381(6)
C52 H52 0.9500
C53 C54 1.370(6)
C53 H53 0.9500
C54 C55 1.377(6)
C54 H54 0.9500
C55 C56 1.385(6)
C55 H55 0.9500
C56 H56 0.9500
C57 C64 1.528(6)
C57 C58 1.533(6)
C57 H57 1.0000
C58 C59 1.383(6)
C58 C63 1.400(6)
C59 C60 1.384(6)
C59 H59 0.9500
C60 C61 1.373(7)
C60 H60 0.9500
C61 C62 1.386(7)
C61 H61 0.9500
C62 C63 1.387(6)
C62 H62 0.9500
C63 H63 0.9500
C64 C69 1.385(6)
C64 C65 1.387(5)
C65 C66 1.386(6)
C65 H65 0.9500
C66 C67 1.383(8)
C66 H66 0.9500
C67 C68 1.367(8)
C67 H67 0.9500
C68 C69 1.380(7)
C68 H68 0.9500
C69 H69 0.9500
C70 H70A 0.9800
C70 H70B 0.9800
C70 H70C 0.9800
C71 H71A 0.9800
C71 H71B 0.9800
C71 H71C 0.9800
C72 H72A 0.9800
C72 H72B 0.9800
C72 H72C 0.9800
C73 C74 1.487(7)
C73 H73A 0.9900
C73 H73B 0.9900
C74 H74A 0.9800
C74 H74B 0.9800
C74 H74C 0.9800
C75 C76 1.484(7)
C75 H75A 0.9900
C75 H75B 0.9900
C76 H76A 0.9800
C76 H76B 0.9800
C76 H76C 0.9800
C77 C78 1.473(6)
C77 H77A 0.9900
C77 H77B 0.9900
C78 H78A 0.9800
C78 H78B 0.9800
C78 H78C 0.9800
C79 C80 1.485(6)
C79 H79A 0.9900
C79 H79B 0.9900
C80 H80A 0.9800
C80 H80B 0.9800
C80 H80C 0.9800
